data_7132443
loop_
_publ_author_name
'Almuhana, Asia R. Y.'
'Orton, Georgia R. F.'
'Rosenberg, Callum'
'Champness, Neil R.'

_publ_section_title
;
 Photoinduced radical formation in hydrogen-bonded organic frameworks.
;
_journal_issue 4
_journal_name_full 'Chemical communications (Cambridge, England)'
_journal_page_first 452
_journal_page_last 455
_journal_paper_doi 10.1039/d3cc05236b
_journal_volume 60
_journal_year 2024
_chemical_formula_moiety 'C15 H5 N O6, C8 H12 N4, C4 H4 N O, 4(H2 O)'
_chemical_formula_sum 'C27 H29 N6 O11'
_chemical_formula_weight 613.56
_chemical_name_systematic HOF_2
_space_group_crystal_system triclinic
_space_group_IT_number 2
_space_group_name_Hall '-P 1'
_space_group_name_H-M_alt 'P -1'
_atom_sites_solution_hydrogens mixed
_atom_sites_solution_primary dual
_audit_creation_date 2023-10-09
_audit_creation_method
;
Olex2 1.5
(compiled 2023.08.24 svn.re1ec1418 for OlexSys, GUI svn.r6817)
;
_audit_update_record
;
2023-10-24 deposited with the CCDC.	2023-12-06 downloaded from the CCDC.
;
_cell_angle_alpha 88.4100(10)
_cell_angle_beta 87.4730(10)
_cell_angle_gamma 83.4320(10)
_cell_formula_units_Z 2
_cell_length_a 7.13610(10)
_cell_length_b 9.06550(10)
_cell_length_c 20.9919(3)
_cell_measurement_reflns_used 39448
_cell_measurement_temperature 99.98(10)
_cell_measurement_theta_max 78.8720
_cell_measurement_theta_min 4.1590
_cell_volume 1347.44(3)
_computing_cell_refinement 'CrysAlisPro 1.171.41.113a (Rigaku OD, 2021)'
_computing_data_collection 'CrysAlisPro 1.171.41.113a (Rigaku OD, 2021)'
_computing_data_reduction 'CrysAlisPro 1.171.41.113a (Rigaku OD, 2021)'
_computing_molecular_graphics 'Olex2 1.5 (Dolomanov et al., 2009)'
_computing_publication_material 'Olex2 1.5 (Dolomanov et al., 2009)'
_computing_structure_refinement 'SHELXL 2018/3 (Sheldrick, 2015)'
_computing_structure_solution 'SHELXT  (Sheldrick, 2015)'
_diffrn_ambient_temperature 100.15
_diffrn_detector_area_resol_mean 10.0000
_diffrn_detector_type HyPix
_diffrn_measured_fraction_theta_full 0.999
_diffrn_measured_fraction_theta_max 0.983
_diffrn_measurement_details
;
List of Runs (angles in degrees, time in seconds):

  # Type    Start    End  Width  t~exp~   \w     \q     \k     \f   Frames
#--------------------------------------------------------------------------
  1  \w    -76.00  23.00   0.50    2.00    --  -49.01  88.00-160.00  198
  2  \w    -21.00  76.00   0.50    2.00    --   49.01 -88.00  82.00  194
  3  \w   -117.00 -18.00   0.50   10.00    --  -90.00  88.00-160.00  198
  4  \w   -161.00 -79.00   0.50   10.00    --  -90.00 -88.00  82.00  164
  5  \w    101.00 178.00   0.50   10.00    --  111.50  88.00-160.00  154
  6  \w     40.00 138.00   0.50   10.00    --  111.50 -88.00  82.00  196
  7  \w   -120.00 -94.00   0.50    2.00    --  -49.01 -57.00   0.00   52
  8  \w   -120.00 -94.00   0.50    2.00    --  -49.01 -57.00 150.00   52
  9  \w   -120.00 -94.00   0.50    2.00    --  -49.01 -57.00  60.00   52
 10  \w    -34.00  25.00   0.50    2.00    --  -49.01  19.00 120.00  118
 11  \w   -120.00 -94.00   0.50    2.00    --  -49.01 -57.00  30.00   52
 12  \w    -24.00  26.00   0.50    2.00    --   49.01 -19.00   0.00  100
 13  \w    -24.00  26.00   0.50    2.00    --   49.01 -19.00 150.00  100
 14  \w     94.00 121.00   0.50    2.00    --   49.01  57.00-150.00   54
 15  \w    -55.00 -18.00   0.50   10.00    --  -90.00  45.00-150.00   74
 16  \w    -75.00 -18.00   0.50   10.00    --  -90.00  61.00 150.00  114
 17  \w   -161.00-105.00   0.50   10.00    --  -90.00 -77.00 150.00  112
 18  \w   -161.00-105.00   0.50   10.00    --  -90.00 -77.00-180.00  112
 19  \w    -75.00 -18.00   0.50   10.00    --  -90.00  61.00 -30.00  114
 20  \w    101.00 178.00   0.50   10.00    --  111.50  30.00 -60.00  154
 21  \w     40.00 105.00   0.50   10.00    --  111.50 -95.00  60.00  130
 22  \w     40.00 108.00   0.50   10.00    --  111.50-110.00 -48.66  136
 23  \w     40.00 105.00   0.50   10.00    --  111.50 -95.00  30.00  130
 24  \w    101.00 178.00   0.50   10.00    --  111.50  15.00  30.00  154
 25  \w     95.00 178.00   0.50   10.00    --  111.50 125.00 -30.00  166
 26  \w     40.00  67.00   0.50   10.00    --  111.50 -61.00   0.00   54
 27  \w     40.00 111.00   0.50   10.00    --  111.50-125.00 -30.00  142
 28  \w     40.00 111.00   0.50   10.00    --  111.50-125.00  30.00  142
 29  \w     40.00 105.00   0.50   10.00    --  111.50 -95.00-150.00  130
 30  \w     40.00  97.00   0.50   10.00    --  111.50 -77.00 120.00  114
 31  \w    101.00 178.00   0.50   10.00    --  111.50  45.00  90.00  154
 32  \w     40.00  67.00   0.50   10.00    --  111.50 -61.00-180.00   54
 33  \w     98.00 178.00   0.50   10.00    --  111.50  61.00-120.00  160
 34  \w     40.00  67.00   0.50   10.00    --  111.50 -61.00 -60.00   54
 35  \w     40.00 105.00   0.50   10.00    --  111.50 -95.00-120.00  130
 36  \w     40.00 109.00   0.50   10.00    --  111.50-117.00  35.61  138
 37  \w     40.00  67.00   0.50   10.00    --  111.50 -61.00 120.00   54
 38  \w    101.00 178.00   0.50   10.00    --  111.50  45.00 150.00  154
 39  \w     40.00 108.00   0.50   10.00    --  111.50-109.00-168.57  136
 40  \w    101.00 178.00   0.50   10.00    --  111.50  30.00-150.00  154
 41  \w     40.00  97.00   0.50   10.00    --  111.50 -77.00  60.00  114
 42  \w    101.00 178.00   0.50   10.00    --  111.50  15.00-120.00  154
 43  \w     40.00 111.00   0.50   10.00    --  111.50-125.00 -60.00  142
 44  \w     40.00 111.00   0.50   10.00    --  111.50-125.00   0.00  142
 45  \w     40.00 105.00   0.50   10.00    --  111.50 -95.00  90.00  130
 46  \w     40.00  67.00   0.50   10.00    --  111.50 -61.00  90.00   54
 47  \w     40.00  67.00   0.50   10.00    --  111.50 -61.00-120.00   54
 48  \w   -120.00 -37.00   0.50    2.00    --  -49.01 -51.00 -40.03  166
 49  \w   -120.00 -38.00   0.50    2.00    --  -49.01 -45.00  59.20  164
 50  \w   -120.00 -37.00   0.50    2.00    --  -49.01 -50.00 114.71  166
 51  \w   -121.00 -39.00   0.50    2.00    --  -49.01 -38.00   0.00  164
 52  \w   -120.00 -94.00   0.50    2.00    --  -49.01 -57.00  90.00   52
 53  \w   -120.00 -37.00   0.50    2.00    --  -49.01 -49.00 167.14  166
 54  \w   -121.00 -39.00   0.50    2.00    --  -49.01 -38.00-150.00  164
 55  \w     37.00 121.00   0.50    2.00    --   49.01  52.00 -54.38  168
 56  \w   -161.00 -78.00   0.50   10.00    --  -90.00 -49.00 -48.31  166
 57  \w   -161.00 -78.00   0.50   10.00    --  -90.00 -51.00-158.42  166
 58  \w   -161.00 -80.00   0.50   10.00    --  -90.00 -52.00  -4.89  162
 59  \w   -161.00 -78.00   0.50   10.00    --  -90.00 -50.00  13.54  166
 60  \w   -161.00 -78.00   0.50   10.00    --  -90.00 -50.00 -28.63  166
 61  \w   -161.00 -78.00   0.50   10.00    --  -90.00 -49.00-148.89  166
 62  \w   -161.00 -78.00   0.50   10.00    --  -90.00 -49.00  58.47  166
 63  \w   -161.00 -85.00   0.50   10.00    --  -90.00 -53.00-171.35  152
 64  \w   -161.00 -78.00   0.50   10.00    --  -90.00 -50.00  86.42  166
 65  \w   -161.00 -78.00   0.50   10.00    --  -90.00 -51.00 -89.69  166
 66  \w   -161.00 -79.00   0.50   10.00    --  -90.00 -45.00 150.00  164
 67  \w   -161.00 -78.00   0.50   10.00    --  -90.00 -51.00  45.32  166
 68  \w   -161.00 -78.00   0.50   10.00    --  -90.00 -50.00 106.62  166
 69  \w   -161.00 -78.00   0.50   10.00    --  -90.00 -50.00 127.79  166
 70  \w   -161.00 -78.00   0.50   10.00    --  -90.00 -50.00-121.67  166
 71  \w   -161.00 -78.00   0.50   10.00    --  -90.00 -51.00 -62.02  166
 72  \w     98.00 178.00   0.50   10.00    --  111.50  61.00  60.00  160
 73  \w    101.00 178.00   0.50   10.00    --  111.50  45.00-150.00  154
 74  \w     98.00 178.00   0.50   10.00    --  111.50  61.00 -30.00  160
 75  \w     98.00 178.00   0.50   10.00    --  111.50  61.00 150.00  160
 76  \w    101.00 178.00   0.50   10.00    --  111.50  45.00 120.00  154
 77  \w    105.00 178.00   0.50   10.00    --  111.50  77.00 -90.00  146
 78  \w     98.00 178.00   0.50   10.00    --  111.50  61.00   0.00  160
 79  \w     97.00 178.00   0.50   10.00    --  111.50  60.00  40.10  162
 80  \w    101.00 178.00   0.50   10.00    --  111.50  30.00 -30.00  154
 81  \w     98.00 151.00   0.50   10.00    --  111.50  61.00-150.00  106
 82  \w    101.00 178.00   0.50   10.00    --  111.50  45.00  30.00  154
;
_diffrn_measurement_device 'four-circle diffractometer'
_diffrn_measurement_device_type 'XtaLAB Synergy, Dualflex, HyPix'
_diffrn_measurement_method '\w scans'
_diffrn_radiation_type CuK\a
_diffrn_radiation_wavelength 1.54184
_diffrn_reflns_av_R_equivalents 0.0300
_diffrn_reflns_av_unetI/netI 0.0140
_diffrn_reflns_Laue_measured_fraction_full 0.999
_diffrn_reflns_Laue_measured_fraction_max 0.983
_diffrn_reflns_limit_h_max 9
_diffrn_reflns_limit_h_min -8
_diffrn_reflns_limit_k_max 11
_diffrn_reflns_limit_k_min -11
_diffrn_reflns_limit_l_max 26
_diffrn_reflns_limit_l_min -26
_diffrn_reflns_number 56339
_diffrn_reflns_point_group_measured_fraction_full 0.999
_diffrn_reflns_point_group_measured_fraction_max 0.983
_diffrn_reflns_theta_full 67.684
_diffrn_reflns_theta_max 79.085
_diffrn_reflns_theta_min 4.217
_exptl_absorpt_coefficient_mu 1.014
_exptl_absorpt_correction_T_max 1.00000
_exptl_absorpt_correction_T_min 0.66964
_exptl_absorpt_correction_type multi-scan
_exptl_absorpt_process_details
;
CrysAlisPro 1.171.41.113a (Rigaku Oxford Diffraction, 2021)
Empirical absorption correction using spherical harmonics,
implemented in SCALE3 ABSPACK scaling algorithm.
;
_exptl_crystal_colour 'clear dark orange'
_exptl_crystal_colour_lustre clear
_exptl_crystal_colour_modifier dark
_exptl_crystal_colour_primary orange
_exptl_crystal_density_diffrn 1.512
_exptl_crystal_description plate
_exptl_crystal_F_000 642
_exptl_crystal_preparation 'see experimental'
_exptl_crystal_recrystallization_method 'see experimental'
_exptl_crystal_size_max 0.04
_exptl_crystal_size_mid 0.02
_exptl_crystal_size_min 0.01
_refine_diff_density_max 0.321
_refine_diff_density_min -0.308
_refine_diff_density_rms 0.051
_refine_ls_extinction_method none
_refine_ls_goodness_of_fit_ref 1.051
_refine_ls_hydrogen_treatment mixed
_refine_ls_matrix_type full
_refine_ls_number_parameters 422
_refine_ls_number_reflns 5728
_refine_ls_number_restraints 10
_refine_ls_restrained_S_all 1.051
_refine_ls_R_factor_all 0.0399
_refine_ls_R_factor_gt 0.0384
_refine_ls_shift/su_max 0.001
_refine_ls_shift/su_mean 0.000
_refine_ls_structure_factor_coef Fsqd
_refine_ls_weighting_details 'w=1/[\s^2^(Fo^2^)+(0.0468P)^2^+1.0838P] where P=(Fo^2^+2Fc^2^)/3'
_refine_ls_weighting_scheme calc
_refine_ls_wR_factor_gt 0.1038
_refine_ls_wR_factor_ref 0.1048
_reflns_Friedel_coverage 0.000
_reflns_number_gt 5421
_reflns_number_total 5728
_reflns_threshold_expression 'I > 2\s(I)'
_cod_data_source_file d3cc05236b2.cif
_cod_data_source_block ov_hofs2_auto
_cod_depositor_comments 'Adding full bibliography for 7132441--7132443.cif.'
_cod_database_code 7132443
_shelx_shelxl_version_number 2018/3
_shelx_space_group_comment
;
The symmetry employed for this shelxl refinement is uniquely defined
by the following loop, which should always be used as a source of
symmetry information in preference to the above space-group names.
They are only intended as comments.
;
_shelx_estimated_absorpt_t_max 0.990
_shelx_estimated_absorpt_t_min 0.961
_olex2_refinement_description
;
1. Fixed Uiso
 At 1.2 times of:
  All C(H) groups, All N(H,H) groups
 At 1.5 times of:
  All O(H) groups, All O(H,H) groups
2. Restrained distances
 O9-H9A = O9-H9B
 0.87 with sigma of 0.02
 O10-H10A = O10-H10B
 0.87 with sigma of 0.02
 O8-H8A
 0.87 with sigma of 0.02
 O11-H11A = O11-H11B
 0.87 with sigma of 0.02
 H9A-H9B
 1.38 with sigma of 0.04
 H10A-H10B
 1.38 with sigma of 0.04
 H11A-H11B
 1.38 with sigma of 0.04
3.a Aromatic/amide H refined with riding coordinates:
 C4(H4), C6(H6), C8(H8), C12(H12), C13(H13), C18(H18), C19(H19), C21(H21),
 C22(H22), C26(H26), C27(H27)
3.b X=CH2 refined with riding coordinates:
 N2(H2A,H2B), N3(H3A,H3B), N4(H4A,H4B), N5(H5A,H5B), N6(H6A,H6B)
;
_olex2_exptl_crystal_mounting_method 'fomblin on micromount'
_olex2_submission_original_sample_id HOF_2
_olex2_submission_special_instructions 'No special instructions were received'
_oxdiff_exptl_absorpt_empirical_details
;
Empirical correction (ABSPACK) includes:
- Absorption correction using spherical harmonics
- Frame scaling
;

loop_
_space_group_symop_operation_xyz
'x, y, z'
'-x, -y, -z'

loop_
_atom_site_label
_atom_site_type_symbol
_atom_site_fract_x
_atom_site_fract_y
_atom_site_fract_z
_atom_site_U_iso_or_equiv
_atom_site_adp_type
_atom_site_occupancy
_atom_site_site_symmetry_order
_atom_site_calc_flag
_atom_site_refinement_flags_posn
_atom_site_refinement_flags_adp
_atom_site_refinement_flags_occupancy
_atom_site_disorder_assembly
_atom_site_disorder_group
C1 C 0.7113(2) 0.35893(15) 0.14075(7) 0.0162(3) Uani 1 1 d . . . . .
C2 C 0.91410(19) -0.15276(15) 0.23122(6) 0.0150(3) Uani 1 1 d . . . . .
C3 C 0.72937(19) 0.25003(15) 0.19679(6) 0.0152(3) Uani 1 1 d . . . . .
C4 C 0.80054(19) 0.10128(15) 0.18871(6) 0.0146(3) Uani 1 1 d . . . . .
H4 H 0.837605 0.066884 0.147201 0.018 Uiso 1 1 calc R U . . .
C5 C 0.81777(19) 0.00286(15) 0.24084(6) 0.0146(3) Uani 1 1 d . . . . .
C6 C 0.75889(19) 0.05222(15) 0.30198(6) 0.0151(3) Uani 1 1 d . . . . .
H6 H 0.766237 -0.014691 0.337660 0.018 Uiso 1 1 calc R U . . .
C7 C 0.68971(19) 0.20036(15) 0.30957(6) 0.0153(3) Uani 1 1 d . . . . .
C8 C 0.67702(19) 0.29887(15) 0.25781(7) 0.0161(3) Uani 1 1 d . . . . .
H8 H 0.632233 0.400384 0.264142 0.019 Uiso 1 1 calc R U . . .
C9 C 0.7638(2) 0.27231(15) 0.41697(6) 0.0158(3) Uani 1 1 d . . . . .
C10 C 0.4412(2) 0.32880(15) 0.37669(6) 0.0155(3) Uani 1 1 d . . . . .
C11 C 0.38970(19) 0.43140(15) 0.42963(6) 0.0147(3) Uani 1 1 d . . . . .
C12 C 0.2129(2) 0.51089(15) 0.43336(6) 0.0163(3) Uani 1 1 d . . . . .
H12 H 0.123225 0.497621 0.402470 0.020 Uiso 1 1 calc R U . . .
C13 C 0.16537(19) 0.61124(15) 0.48271(7) 0.0162(3) Uani 1 1 d . . . . .
H13 H 0.044121 0.666815 0.484702 0.019 Uiso 1 1 calc R U . . .
C14 C 0.29338(19) 0.62991(15) 0.52840(6) 0.0147(3) Uani 1 1 d . . . . .
C15 C 0.47536(19) 0.54997(14) 0.52490(6) 0.0139(3) Uani 1 1 d . . . . .
N1 N 0.62845(16) 0.26146(13) 0.37146(5) 0.0150(2) Uani 1 1 d . . . . .
O1 O 0.62433(17) 0.48463(11) 0.15127(5) 0.0248(2) Uani 1 1 d . . . . .
O2 O 0.78294(15) 0.31742(11) 0.08765(5) 0.0206(2) Uani 1 1 d . . . . .
O3 O 0.93628(15) -0.20055(11) 0.17574(5) 0.0206(2) Uani 1 1 d . . . . .
O4 O 0.97329(14) -0.22517(10) 0.28050(5) 0.0173(2) Uani 1 1 d . . . . .
O5 O 0.92125(14) 0.20531(12) 0.41093(5) 0.0210(2) Uani 1 1 d . . . . .
O6 O 0.32892(15) 0.30447(12) 0.33763(5) 0.0209(2) Uani 1 1 d . . . . .
C16 C 0.44349(19) 0.81635(15) 0.15804(7) 0.0164(3) Uani 1 1 d . . . . .
C17 C 0.36859(19) 0.97533(15) 0.16242(7) 0.0153(3) Uani 1 1 d . . . . .
C18 C 0.3929(2) 1.07376(15) 0.11116(7) 0.0166(3) Uani 1 1 d . . . . .
H18 H 0.454470 1.038223 0.072601 0.020 Uiso 1 1 calc R U . . .
C19 C 0.3276(2) 1.22321(15) 0.11632(7) 0.0175(3) Uani 1 1 d . . . . .
H19 H 0.346819 1.290222 0.081675 0.021 Uiso 1 1 calc R U . . .
C20 C 0.23360(19) 1.27510(15) 0.17246(7) 0.0161(3) Uani 1 1 d . . . . .
C21 C 0.20604(19) 1.17581(15) 0.22309(7) 0.0160(3) Uani 1 1 d . . . . .
H21 H 0.138836 1.210093 0.260898 0.019 Uiso 1 1 calc R U . . .
C22 C 0.27619(19) 1.02777(15) 0.21843(7) 0.0161(3) Uani 1 1 d . . . . .
H22 H 0.261203 0.961503 0.253664 0.019 Uiso 1 1 calc R U . . .
C23 C 0.1623(2) 1.43481(15) 0.17967(7) 0.0175(3) Uani 1 1 d . . . . .
N2 N 0.46719(18) 0.75486(13) 0.10217(6) 0.0192(3) Uani 1 1 d . . . . .
H2A H 0.512541 0.660739 0.099289 0.023 Uiso 1 1 calc R U . . .
H2B H 0.437775 0.807624 0.067479 0.023 Uiso 1 1 calc R U . . .
N3 N 0.48687(18) 0.73884(13) 0.21051(6) 0.0195(3) Uani 1 1 d . . . . .
H3A H 0.532318 0.644642 0.208193 0.023 Uiso 1 1 calc R U . . .
H3B H 0.470345 0.781340 0.247836 0.023 Uiso 1 1 calc R U . . .
N4 N 0.12242(18) 1.51965(13) 0.12950(6) 0.0211(3) Uani 1 1 d . . . . .
H4A H 0.078136 1.613536 0.134202 0.025 Uiso 1 1 calc R U . . .
H4B H 0.139897 1.482806 0.091077 0.025 Uiso 1 1 calc R U . . .
N5 N 0.13727(18) 1.48753(13) 0.23752(6) 0.0210(3) Uani 1 1 d . . . . .
H5A H 0.093087 1.581197 0.242958 0.025 Uiso 1 1 calc R U . . .
H5B H 0.164705 1.429152 0.270801 0.025 Uiso 1 1 calc R U . . .
C24 C 0.3379(2) -0.12057(16) 0.39015(7) 0.0179(3) Uani 1 1 d . . . . .
C25 C 0.4188(2) -0.05473(15) 0.44675(7) 0.0170(3) Uani 1 1 d . . . . .
C26 C 0.6028(2) -0.10753(16) 0.46297(7) 0.0190(3) Uani 1 1 d . . . . .
H26 H 0.673778 -0.181264 0.437736 0.023 Uiso 1 1 calc R U . . .
C27 C 0.6833(2) -0.05378(16) 0.51540(7) 0.0195(3) Uani 1 1 d . . . . .
H27 H 0.808532 -0.090940 0.525638 0.023 Uiso 1 1 calc R U . . .
N6 N 0.15699(18) -0.07933(14) 0.37827(6) 0.0199(3) Uani 1 1 d . . . . .
H6A H 0.105255 -0.117833 0.346245 0.024 Uiso 1 1 calc R U . . .
H6B H 0.089449 -0.013628 0.402456 0.024 Uiso 1 1 calc R U . . .
O7 O 0.43663(15) -0.21277(12) 0.35696(5) 0.0230(2) Uani 1 1 d . . . . .
O8 O 0.77230(19) 0.55724(13) 0.00003(6) 0.0295(3) Uani 1 1 d D . . . .
H8A H 0.780(3) 0.481(2) 0.0288(10) 0.044 Uiso 1 1 d D U . . .
H8B H 0.826(5) 0.638(4) 0.0208(15) 0.078(9) Uiso 1 1 d . . . . .
O9 O 0.75208(16) 0.11516(12) 0.00067(5) 0.0228(2) Uani 1 1 d D . . . .
H9A H 0.756(3) 0.173(2) 0.0332(9) 0.034 Uiso 1 1 d D U . . .
H9B H 0.783(3) 0.0247(18) 0.0160(10) 0.034 Uiso 1 1 d D U . . .
O10 O 0.88636(17) -0.16833(12) 0.04735(5) 0.0246(2) Uani 1 1 d D . . . .
H10A H 0.887(3) -0.169(2) 0.0901(7) 0.037 Uiso 1 1 d D U . . .
H10B H 1.005(2) -0.162(2) 0.0359(10) 0.037 Uiso 1 1 d D U . . .
O11 O 0.77174(18) -0.41365(13) 0.35899(6) 0.0314(3) Uani 1 1 d D . . . .
H11A H 0.836(3) -0.361(2) 0.3319(10) 0.047 Uiso 1 1 d D U . . .
H11B H 0.660(2) -0.359(2) 0.3619(11) 0.047 Uiso 1 1 d D U . . .

loop_
_atom_site_aniso_label
_atom_site_aniso_U_11
_atom_site_aniso_U_22
_atom_site_aniso_U_33
_atom_site_aniso_U_23
_atom_site_aniso_U_13
_atom_site_aniso_U_12
C1 0.0183(7) 0.0123(6) 0.0176(6) -0.0012(5) -0.0018(5) -0.0002(5)
C2 0.0145(6) 0.0133(6) 0.0171(6) -0.0009(5) 0.0002(5) -0.0009(5)
C3 0.0139(6) 0.0142(6) 0.0172(6) -0.0004(5) -0.0014(5) -0.0001(5)
C4 0.0146(6) 0.0138(6) 0.0152(6) -0.0024(5) -0.0004(5) -0.0005(5)
C5 0.0125(6) 0.0139(6) 0.0175(6) -0.0020(5) -0.0016(5) -0.0006(5)
C6 0.0145(6) 0.0150(6) 0.0156(6) -0.0002(5) -0.0014(5) -0.0005(5)
C7 0.0143(6) 0.0165(6) 0.0146(6) -0.0034(5) 0.0004(5) -0.0001(5)
C8 0.0162(6) 0.0129(6) 0.0186(7) -0.0021(5) -0.0012(5) 0.0014(5)
C9 0.0165(7) 0.0137(6) 0.0164(6) -0.0005(5) 0.0001(5) 0.0009(5)
C10 0.0162(6) 0.0142(6) 0.0156(6) -0.0001(5) 0.0001(5) 0.0007(5)
C11 0.0163(6) 0.0131(6) 0.0144(6) -0.0006(5) 0.0008(5) -0.0009(5)
C12 0.0155(6) 0.0178(6) 0.0156(6) -0.0005(5) -0.0016(5) -0.0009(5)
C13 0.0141(6) 0.0165(6) 0.0171(6) 0.0003(5) 0.0002(5) 0.0018(5)
C14 0.0157(6) 0.0132(6) 0.0147(6) 0.0003(5) 0.0015(5) -0.0001(5)
C15 0.0151(6) 0.0123(6) 0.0139(6) 0.0004(5) 0.0009(5) -0.0003(5)
N1 0.0149(6) 0.0145(5) 0.0149(5) -0.0027(4) 0.0002(4) 0.0017(4)
O1 0.0361(6) 0.0152(5) 0.0205(5) 0.0005(4) 0.0007(4) 0.0076(4)
O2 0.0282(6) 0.0162(5) 0.0164(5) -0.0004(4) 0.0019(4) 0.0004(4)
O3 0.0284(6) 0.0152(5) 0.0171(5) -0.0031(4) -0.0009(4) 0.0033(4)
O4 0.0207(5) 0.0128(4) 0.0178(5) 0.0005(4) -0.0019(4) 0.0014(4)
O5 0.0166(5) 0.0228(5) 0.0221(5) -0.0067(4) -0.0018(4) 0.0060(4)
O6 0.0186(5) 0.0244(5) 0.0193(5) -0.0070(4) -0.0033(4) 0.0016(4)
C16 0.0138(6) 0.0149(6) 0.0203(7) -0.0004(5) 0.0000(5) -0.0014(5)
C17 0.0146(6) 0.0125(6) 0.0187(7) -0.0012(5) -0.0027(5) -0.0005(5)
C18 0.0173(6) 0.0150(6) 0.0172(6) -0.0014(5) -0.0002(5) -0.0006(5)
C19 0.0182(7) 0.0145(6) 0.0196(7) 0.0013(5) -0.0029(5) -0.0011(5)
C20 0.0146(6) 0.0127(6) 0.0209(7) -0.0018(5) -0.0038(5) 0.0002(5)
C21 0.0142(6) 0.0159(6) 0.0178(6) -0.0035(5) -0.0012(5) -0.0008(5)
C22 0.0155(6) 0.0149(6) 0.0180(6) 0.0009(5) -0.0016(5) -0.0018(5)
C23 0.0143(6) 0.0148(6) 0.0234(7) -0.0013(5) -0.0017(5) -0.0007(5)
N2 0.0249(6) 0.0125(5) 0.0190(6) -0.0009(4) 0.0002(5) 0.0029(5)
N3 0.0251(6) 0.0131(5) 0.0188(6) -0.0003(4) -0.0006(5) 0.0041(5)
N4 0.0260(7) 0.0133(6) 0.0227(6) -0.0011(5) -0.0031(5) 0.0037(5)
N5 0.0253(6) 0.0136(6) 0.0231(6) -0.0024(5) -0.0017(5) 0.0030(5)
C24 0.0190(7) 0.0168(6) 0.0175(7) 0.0012(5) -0.0011(5) -0.0007(5)
C25 0.0180(7) 0.0164(6) 0.0166(6) 0.0015(5) -0.0010(5) -0.0022(5)
C26 0.0192(7) 0.0178(7) 0.0192(7) -0.0022(5) -0.0006(5) 0.0020(5)
C27 0.0166(7) 0.0201(7) 0.0212(7) -0.0011(5) -0.0024(5) 0.0013(5)
N6 0.0191(6) 0.0212(6) 0.0188(6) -0.0058(5) -0.0035(5) 0.0022(5)
O7 0.0207(5) 0.0249(5) 0.0225(5) -0.0069(4) -0.0022(4) 0.0027(4)
O8 0.0439(7) 0.0220(6) 0.0221(6) 0.0030(4) -0.0031(5) -0.0020(5)
O9 0.0301(6) 0.0187(5) 0.0188(5) -0.0022(4) -0.0024(4) 0.0011(4)
O10 0.0284(6) 0.0250(6) 0.0199(5) 0.0005(4) 0.0007(4) -0.0021(5)
O11 0.0299(6) 0.0239(6) 0.0371(7) 0.0091(5) 0.0099(5) 0.0038(5)

loop_
_atom_type_symbol
_atom_type_description
_atom_type_scat_dispersion_real
_atom_type_scat_dispersion_imag
_atom_type_scat_source
C C 0.0181 0.0091 'International Tables Vol C Tables 4.2.6.8 and 6.1.1.4'
H H 0.0000 0.0000 'International Tables Vol C Tables 4.2.6.8 and 6.1.1.4'
N N 0.0311 0.0180 'International Tables Vol C Tables 4.2.6.8 and 6.1.1.4'
O O 0.0492 0.0322 'International Tables Vol C Tables 4.2.6.8 and 6.1.1.4'

loop_
_geom_angle_atom_site_label_1
_geom_angle_atom_site_label_2
_geom_angle_atom_site_label_3
_geom_angle
_geom_angle_site_symmetry_1
_geom_angle_site_symmetry_3
_geom_angle_publ_flag
O1 C1 C3 116.85(12) . . ?
O1 C1 O2 124.93(13) . . ?
O2 C1 C3 118.21(12) . . ?
O3 C2 C5 118.65(12) . . ?
O3 C2 O4 124.11(12) . . ?
O4 C2 C5 117.19(12) . . ?
C4 C3 C1 121.50(12) . . ?
C8 C3 C1 119.56(12) . . ?
C8 C3 C4 118.94(12) . . ?
C3 C4 H4 119.6 . . ?
C5 C4 C3 120.77(12) . . ?
C5 C4 H4 119.6 . . ?
C4 C5 C2 119.17(12) . . ?
C4 C5 C6 119.82(12) . . ?
C6 C5 C2 120.84(12) . . ?
C5 C6 H6 120.5 . . ?
C7 C6 C5 118.95(12) . . ?
C7 C6 H6 120.5 . . ?
C6 C7 N1 122.56(12) . . ?
C8 C7 C6 121.07(12) . . ?
C8 C7 N1 116.36(12) . . ?
C3 C8 H8 119.8 . . ?
C7 C8 C3 120.40(12) . . ?
C7 C8 H8 119.8 . . ?
N1 C9 C14 116.92(12) . 2_666 ?
O5 C9 C14 122.22(13) . 2_666 ?
O5 C9 N1 120.86(12) . . ?
N1 C10 C11 117.82(12) . . ?
O6 C10 C11 122.10(13) . . ?
O6 C10 N1 120.06(12) . . ?
C12 C11 C10 119.98(12) . . ?
C12 C11 C15 120.68(12) . 2_666 ?
C15 C11 C10 119.31(12) 2_666 . ?
C11 C12 H12 120.0 . . ?
C11 C12 C13 120.04(13) . . ?
C13 C12 H12 120.0 . . ?
C12 C13 H13 119.7 . . ?
C14 C13 C12 120.53(13) . . ?
C14 C13 H13 119.7 . . ?
C13 C14 C9 119.90(12) . 2_666 ?
C13 C14 C15 119.99(12) . . ?
C15 C14 C9 120.03(12) . 2_666 ?
C11 C15 C14 121.26(12) 2_666 . ?
C15 C15 C11 118.98(15) 2_666 2_666 ?
C15 C15 C14 119.77(15) 2_666 . ?
C9 N1 C7 118.87(11) . . ?
C9 N1 C10 124.25(11) . . ?
C10 N1 C7 115.93(11) . . ?
N2 C16 C17 119.65(12) . . ?
N2 C16 N3 120.77(13) . . ?
N3 C16 C17 119.57(13) . . ?
C18 C17 C16 120.59(13) . . ?
C22 C17 C16 119.83(12) . . ?
C22 C17 C18 119.56(12) . . ?
C17 C18 H18 119.9 . . ?
C19 C18 C17 120.25(13) . . ?
C19 C18 H18 119.9 . . ?
C18 C19 H19 120.0 . . ?
C18 C19 C20 119.96(13) . . ?
C20 C19 H19 120.0 . . ?
C19 C20 C23 121.34(13) . . ?
C21 C20 C19 119.60(12) . . ?
C21 C20 C23 119.06(13) . . ?
C20 C21 H21 119.9 . . ?
C22 C21 C20 120.24(13) . . ?
C22 C21 H21 119.9 . . ?
C17 C22 H22 119.8 . . ?
C21 C22 C17 120.34(13) . . ?
C21 C22 H22 119.8 . . ?
N4 C23 C20 120.54(13) . . ?
N4 C23 N5 121.02(13) . . ?
N5 C23 C20 118.42(13) . . ?
C16 N2 H2A 120.0 . . ?
C16 N2 H2B 120.0 . . ?
H2A N2 H2B 120.0 . . ?
C16 N3 H3A 120.0 . . ?
C16 N3 H3B 120.0 . . ?
H3A N3 H3B 120.0 . . ?
C23 N4 H4A 120.0 . . ?
C23 N4 H4B 120.0 . . ?
H4A N4 H4B 120.0 . . ?
C23 N5 H5A 120.0 . . ?
C23 N5 H5B 120.0 . . ?
H5A N5 H5B 120.0 . . ?
N6 C24 C25 118.04(12) . . ?
O7 C24 C25 120.43(13) . . ?
O7 C24 N6 121.51(13) . . ?
C26 C25 C24 118.33(13) . . ?
C26 C25 C27 118.55(13) . 2_656 ?
C27 C25 C24 123.11(13) 2_656 . ?
C25 C26 H26 119.5 . . ?
C27 C26 C25 120.99(13) . . ?
C27 C26 H26 119.5 . . ?
C25 C27 H27 119.8 2_656 . ?
C26 C27 C25 120.46(13) . 2_656 ?
C26 C27 H27 119.8 . . ?
C24 N6 H6A 120.0 . . ?
C24 N6 H6B 120.0 . . ?
H6A N6 H6B 120.0 . . ?
H8A O8 H8B 105(2) . . ?
H9A O9 H9B 105.0(18) . . ?
H10A O10 H10B 102.7(18) . . ?
H11A O11 H11B 102(2) . . ?

loop_
_geom_bond_atom_site_label_1
_geom_bond_atom_site_label_2
_geom_bond_distance
_geom_bond_site_symmetry_2
_geom_bond_publ_flag
C1 C3 1.5149(18) . ?
C1 O1 1.2541(17) . ?
C1 O2 1.2547(17) . ?
C2 C5 1.5117(18) . ?
C2 O3 1.2511(17) . ?
C2 O4 1.2716(17) . ?
C3 C4 1.3976(18) . ?
C3 C8 1.3886(19) . ?
C4 H4 0.9500 . ?
C4 C5 1.3933(19) . ?
C5 C6 1.4019(19) . ?
C6 H6 0.9500 . ?
C6 C7 1.3878(19) . ?
C7 C8 1.3865(19) . ?
C7 N1 1.4561(17) . ?
C8 H8 0.9500 . ?
C9 C14 1.4830(18) 2_666 ?
C9 N1 1.4010(18) . ?
C9 O5 1.2181(17) . ?
C10 C11 1.4761(18) . ?
C10 N1 1.4049(18) . ?
C10 O6 1.2130(17) . ?
C11 C12 1.3800(19) . ?
C11 C15 1.4120(19) 2_666 ?
C12 H12 0.9500 . ?
C12 C13 1.4023(19) . ?
C13 H13 0.9500 . ?
C13 C14 1.3802(19) . ?
C14 C15 1.4129(19) . ?
C15 C15 1.409(3) 2_666 ?
C16 C17 1.4826(18) . ?
C16 N2 1.3084(19) . ?
C16 N3 1.3192(18) . ?
C17 C18 1.3964(19) . ?
C17 C22 1.391(2) . ?
C18 H18 0.9500 . ?
C18 C19 1.3871(19) . ?
C19 H19 0.9500 . ?
C19 C20 1.396(2) . ?
C20 C21 1.395(2) . ?
C20 C23 1.4883(18) . ?
C21 H21 0.9500 . ?
C21 C22 1.3823(19) . ?
C22 H22 0.9500 . ?
C23 N4 1.3087(19) . ?
C23 N5 1.3148(19) . ?
N2 H2A 0.8800 . ?
N2 H2B 0.8800 . ?
N3 H3A 0.8800 . ?
N3 H3B 0.8800 . ?
N4 H4A 0.8800 . ?
N4 H4B 0.8800 . ?
N5 H5A 0.8800 . ?
N5 H5B 0.8800 . ?
C24 C25 1.5098(19) . ?
C24 N6 1.3350(19) . ?
C24 O7 1.2386(18) . ?
C25 C26 1.398(2) . ?
C25 C27 1.399(2) 2_656 ?
C26 H26 0.9500 . ?
C26 C27 1.389(2) . ?
C27 H27 0.9500 . ?
N6 H6A 0.8800 . ?
N6 H6B 0.8800 . ?
O8 H8A 0.902(16) . ?
O8 H8B 0.98(3) . ?
O9 H9A 0.878(15) . ?
O9 H9B 0.880(15) . ?
O10 H10A 0.898(15) . ?
O10 H10B 0.880(15) . ?
O11 H11A 0.879(16) . ?
O11 H11B 0.890(16) . ?

loop_
_geom_torsion_atom_site_label_1
_geom_torsion_atom_site_label_2
_geom_torsion_atom_site_label_3
_geom_torsion_atom_site_label_4
_geom_torsion
_geom_torsion_site_symmetry_1
_geom_torsion_site_symmetry_2
_geom_torsion_site_symmetry_3
_geom_torsion_site_symmetry_4
_geom_torsion_publ_flag
C1 C3 C4 C5 179.43(12) . . . . ?
C1 C3 C8 C7 178.98(12) . . . . ?
C2 C5 C6 C7 173.12(12) . . . . ?
C3 C4 C5 C2 -173.64(12) . . . . ?
C3 C4 C5 C6 1.6(2) . . . . ?
C4 C3 C8 C7 -2.0(2) . . . . ?
C4 C5 C6 C7 -2.0(2) . . . . ?
C5 C6 C7 C8 0.5(2) . . . . ?
C5 C6 C7 N1 -178.98(12) . . . . ?
C6 C7 C8 C3 1.6(2) . . . . ?
C6 C7 N1 C9 68.20(17) . . . . ?
C6 C7 N1 C10 -122.47(14) . . . . ?
C8 C3 C4 C5 0.4(2) . . . . ?
C8 C7 N1 C9 -111.26(14) . . . . ?
C8 C7 N1 C10 58.06(16) . . . . ?
C9 C14 C15 C11 -4.4(2) 2_666 . . 2_666 ?
C9 C14 C15 C15 175.95(15) 2_666 . . 2_666 ?
C10 C11 C12 C13 -178.37(12) . . . . ?
C11 C10 N1 C7 -161.33(12) . . . . ?
C11 C10 N1 C9 7.35(19) . . . . ?
C11 C12 C13 C14 -0.9(2) . . . . ?
C12 C13 C14 C9 -175.32(12) . . . 2_666 ?
C12 C13 C14 C15 1.4(2) . . . . ?
C13 C14 C15 C11 178.95(13) . . . 2_666 ?
C13 C14 C15 C15 -0.7(2) . . . 2_666 ?
C14 C9 N1 C7 164.01(12) 2_666 . . . ?
C14 C9 N1 C10 -4.36(19) 2_666 . . . ?
C15 C11 C12 C13 -0.1(2) 2_666 . . . ?
N1 C7 C8 C3 -178.95(12) . . . . ?
N1 C10 C11 C12 173.92(12) . . . . ?
N1 C10 C11 C15 -4.35(19) . . . 2_666 ?
O1 C1 C3 C4 171.23(13) . . . . ?
O1 C1 C3 C8 -9.8(2) . . . . ?
O2 C1 C3 C4 -8.5(2) . . . . ?
O2 C1 C3 C8 170.46(13) . . . . ?
O3 C2 C5 C4 -16.44(19) . . . . ?
O3 C2 C5 C6 168.39(13) . . . . ?
O4 C2 C5 C4 161.27(12) . . . . ?
O4 C2 C5 C6 -13.90(19) . . . . ?
O5 C9 N1 C7 -15.13(19) . . . . ?
O5 C9 N1 C10 176.49(13) . . . . ?
O6 C10 C11 C12 -4.4(2) . . . . ?
O6 C10 C11 C15 177.28(13) . . . 2_666 ?
O6 C10 N1 C7 17.07(19) . . . . ?
O6 C10 N1 C9 -174.25(13) . . . . ?
C16 C17 C18 C19 -178.00(13) . . . . ?
C16 C17 C22 C21 179.90(12) . . . . ?
C17 C18 C19 C20 -1.4(2) . . . . ?
C18 C17 C22 C21 1.1(2) . . . . ?
C18 C19 C20 C21 0.0(2) . . . . ?
C18 C19 C20 C23 179.79(13) . . . . ?
C19 C20 C21 C22 1.9(2) . . . . ?
C19 C20 C23 N4 25.0(2) . . . . ?
C19 C20 C23 N5 -156.19(14) . . . . ?
C20 C21 C22 C17 -2.4(2) . . . . ?
C21 C20 C23 N4 -155.18(14) . . . . ?
C21 C20 C23 N5 23.61(19) . . . . ?
C22 C17 C18 C19 0.8(2) . . . . ?
C23 C20 C21 C22 -177.91(12) . . . . ?
N2 C16 C17 C18 -25.8(2) . . . . ?
N2 C16 C17 C22 155.38(14) . . . . ?
N3 C16 C17 C18 153.68(14) . . . . ?
N3 C16 C17 C22 -25.1(2) . . . . ?
C24 C25 C26 C27 -178.49(13) . . . . ?
C25 C26 C27 C25 0.1(2) . . . 2_656 ?
C27 C25 C26 C27 -0.1(2) 2_656 . . . ?
N6 C24 C25 C26 174.22(13) . . . . ?
N6 C24 C25 C27 -4.1(2) . . . 2_656 ?
O7 C24 C25 C26 -4.1(2) . . . . ?
O7 C24 C25 C27 177.57(14) . . . 2_656 ?
